data_2210790
loop_
_publ_author_name
'Shazia Anjum'
Atta-ur-Rahman
'Hoong-Kun Fun'

_publ_section_title
;
 Trianilinophosphine oxide
;
_journal_coeditor_code SJ2124
_journal_issue 10
_journal_name_full 'Acta Crystallographica Section E'
_journal_page_first o4569
_journal_page_last o4571
_journal_paper_doi 10.1107/S1600536806037159
_journal_volume 62
_journal_year 2006
_chemical_formula_iupac 'C18 H18 N3 O P'
_chemical_formula_moiety 'C18 H18 N3 O P'
_chemical_formula_sum 'C18 H18 N3 O P'
_chemical_formula_weight 323.32
_chemical_melting_point 526
_chemical_name_common ' Phosphoric trianilide'
_chemical_name_systematic
;
Trianilinophosphine oxide
;
_space_group_IT_number 61
_symmetry_cell_setting orthorhombic
_symmetry_space_group_name_Hall '-P 2ac 2ab'
_symmetry_space_group_name_H-M 'P b c a'
_atom_sites_solution_hydrogens geom
_atom_sites_solution_primary direct
_atom_sites_solution_secondary difmap
_audit_creation_method SHELXL-97
_cell_angle_alpha 90.00
_cell_angle_beta 90.00
_cell_angle_gamma 90.00
_cell_formula_units_Z 8
_cell_length_a 9.9173(8)
_cell_length_b 9.2463(7)
_cell_length_c 35.405(3)
_cell_measurement_reflns_used 12593
_cell_measurement_temperature 297(2)
_cell_measurement_theta_max 26.06
_cell_measurement_theta_min 2.53
_cell_volume 3246.6(5)
_computing_cell_refinement 'SAINT (Siemens, 1996)'
_computing_data_collection 'SMART (Siemens, 1996)'
_computing_data_reduction SAINT
_computing_molecular_graphics SHELXTL
_computing_publication_material
;
SHELXTL, PARST (Nardelli, 1995) and PLATON (Spek, 2003)
;
_computing_structure_refinement SHELXTL
_computing_structure_solution 'SHELXTL (Sheldrick, 1997)'
_diffrn_ambient_temperature 297(2)
_diffrn_detector_area_resol_mean 8.33
_diffrn_measured_fraction_theta_full 0.999
_diffrn_measured_fraction_theta_max 0.999
_diffrn_measurement_device_type
;
Bruker SMART CCD area-detector
;
_diffrn_measurement_method \w
_diffrn_radiation_monochromator graphite
_diffrn_radiation_source 'fine-focus sealed tube'
_diffrn_radiation_type MoK\a
_diffrn_radiation_wavelength 0.71073
_diffrn_reflns_av_R_equivalents 0.0213
_diffrn_reflns_av_sigmaI/netI 0.0163
_diffrn_reflns_limit_h_max 12
_diffrn_reflns_limit_h_min -11
_diffrn_reflns_limit_k_max 11
_diffrn_reflns_limit_k_min -11
_diffrn_reflns_limit_l_max 40
_diffrn_reflns_limit_l_min -43
_diffrn_reflns_number 16288
_diffrn_reflns_theta_full 26.00
_diffrn_reflns_theta_max 26.00
_diffrn_reflns_theta_min 2.35
_diffrn_standards_number 0
_exptl_absorpt_coefficient_mu 0.177
_exptl_absorpt_correction_T_max 0.9594
_exptl_absorpt_correction_T_min 0.9305
_exptl_absorpt_correction_type multi-scan
_exptl_absorpt_process_details '(SADABS; Sheldrick, 1996)'
_exptl_crystal_colour Colorless
_exptl_crystal_density_diffrn 1.323
_exptl_crystal_density_method 'not measured'
_exptl_crystal_description Block
_exptl_crystal_F_000 1360
_exptl_crystal_size_max 0.41
_exptl_crystal_size_mid 0.33
_exptl_crystal_size_min 0.24
_refine_diff_density_max 0.178
_refine_diff_density_min -0.386
_refine_ls_extinction_method none
_refine_ls_goodness_of_fit_ref 1.086
_refine_ls_hydrogen_treatment constr
_refine_ls_matrix_type full
_refine_ls_number_parameters 208
_refine_ls_number_reflns 3183
_refine_ls_number_restraints 0
_refine_ls_restrained_S_all 1.086
_refine_ls_R_factor_all 0.0554
_refine_ls_R_factor_gt 0.0490
_refine_ls_shift/su_max 0.001
_refine_ls_shift/su_mean 0.000
_refine_ls_structure_factor_coef Fsqd
_refine_ls_weighting_details 'calc w=1/[\s^2^(Fo^2^)+(0.0685P)^2^+1.0693P] where P=(Fo^2^+2Fc^2^)/3'
_refine_ls_weighting_scheme calc
_refine_ls_wR_factor_gt 0.1286
_refine_ls_wR_factor_ref 0.1365
_reflns_number_gt 2735
_reflns_number_total 3183
_reflns_threshold_expression I>2s(I)
_cod_data_source_file sj2124.cif
_cod_data_source_block I
_cod_depositor_comments
;
The following automatic conversions were performed:
'_geom_hbond_publ_flag' value 'YES' changed to 'yes' according to
'/home/saulius/struct/CIF-dictionaries/cif_core.dic' dictionary named
'cif_core.dic' version 2.4.1 from 2010-06-29 (4 times).

Automatic conversion script
Id: cif_fix_enum 1527 2010-12-29 10:47:43Z saulius 

The following automatic conversions were performed:

'_geom_hbond_publ_flag' value 'YES' changed to 'yes' according to
/home/saulius/struct/CIF-dictionaries/cif_core.dic dictionary named
'cif_core.dic' version 2.4.1 from 2010-06-29 (4 times).

Automatic conversion script
Id: cif_fix_values 1715 2011-07-08 13:25:40Z adriana 
;
_cod_original_cell_volume 3246.6(4)
_cod_database_code 2210790
_cod_database_fobs_code 2210790

loop_
_symmetry_equiv_pos_as_xyz
'x, y, z'
'-x+1/2, -y, z+1/2'
'-x, y+1/2, -z+1/2'
'x+1/2, -y+1/2, -z'
'-x, -y, -z'
'x-1/2, y, -z-1/2'
'x, -y-1/2, z-1/2'
'-x-1/2, y-1/2, z'

loop_
_atom_site_type_symbol
_atom_site_label
_atom_site_fract_x
_atom_site_fract_y
_atom_site_fract_z
_atom_site_U_iso_or_equiv
_atom_site_adp_type
_atom_site_calc_flag
_atom_site_refinement_flags
_atom_site_occupancy
P P1 0.78988(5) 0.13835(5) 0.126320(14) 0.05167(19) Uani d . 1
O O1 0.82844(16) 0.29147(14) 0.12506(4) 0.0636(4) Uani d . 1
N N1 0.7509(2) 0.07189(17) 0.08488(4) 0.0612(5) Uani d . 1
H H1B 0.7825 -0.0126 0.0799 0.073 Uiso calc R 1
N N2 0.90730(17) 0.03028(17) 0.14304(5) 0.0583(4) Uani d . 1
H H2A 0.8822 -0.0279 0.1606 0.070 Uiso calc R 1
N N3 0.65863(18) 0.10398(19) 0.15321(5) 0.0609(5) Uani d . 1
H H3A 0.5923 0.0602 0.1425 0.073 Uiso calc R 1
C C1 0.67176(19) 0.13654(19) 0.05625(5) 0.0492(4) Uani d . 1
C C2 0.5812(2) 0.2467(2) 0.06357(6) 0.0571(5) Uani d . 1
H H2B 0.5701 0.2801 0.0881 0.068 Uiso calc R 1
C C3 0.5073(2) 0.3072(2) 0.03465(7) 0.0682(6) Uani d . 1
H H3B 0.4472 0.3818 0.0398 0.082 Uiso calc R 1
C C4 0.5218(3) 0.2583(3) -0.00151(7) 0.0791(7) Uani d . 1
H H4A 0.4720 0.2997 -0.0210 0.095 Uiso calc R 1
C C5 0.6098(3) 0.1483(3) -0.00892(6) 0.0834(7) Uani d . 1
H H5A 0.6190 0.1144 -0.0335 0.100 Uiso calc R 1
C C6 0.6854(2) 0.0870(3) 0.01959(6) 0.0664(6) Uani d . 1
H H6A 0.7453 0.0124 0.0142 0.080 Uiso calc R 1
C C7 1.0445(2) 0.0207(2) 0.13215(5) 0.0561(5) Uani d . 1
C C8 1.0973(3) 0.1034(2) 0.10317(7) 0.0707(6) Uani d . 1
H H8A 1.0421 0.1682 0.0903 0.085 Uiso calc R 1
C C9 1.2312(3) 0.0905(3) 0.09320(8) 0.0855(8) Uani d . 1
H H9A 1.2658 0.1470 0.0738 0.103 Uiso calc R 1
C C10 1.3133(3) -0.0047(4) 0.11166(9) 0.0917(9) Uani d . 1
H H10A 1.4036 -0.0131 0.1049 0.110 Uiso calc R 1
C C11 1.2616(3) -0.0876(4) 0.14023(8) 0.0931(9) Uani d . 1
H H11A 1.3173 -0.1527 0.1528 0.112 Uiso calc R 1
C C12 1.1279(3) -0.0759(3) 0.15060(6) 0.0746(6) Uani d . 1
H H12A 1.0940 -0.1330 0.1700 0.089 Uiso calc R 1
C C13 0.6423(2) 0.1381(2) 0.19191(5) 0.0530(4) Uani d . 1
C C14 0.7199(2) 0.2411(3) 0.21002(6) 0.0658(6) Uani d . 1
H H14A 0.7851 0.2925 0.1967 0.079 Uiso calc R 1
C C15 0.6999(3) 0.2670(3) 0.24803(8) 0.0833(7) Uani d . 1
H H15A 0.7522 0.3363 0.2602 0.100 Uiso calc R 1
C C16 0.6047(3) 0.1928(3) 0.26810(8) 0.0921(8) Uani d . 1
H H16A 0.5932 0.2102 0.2938 0.110 Uiso calc R 1
C C17 0.5270(3) 0.0931(3) 0.25002(8) 0.0897(8) Uani d . 1
H H17A 0.4612 0.0430 0.2634 0.108 Uiso calc R 1
C C18 0.5447(2) 0.0657(3) 0.21224(7) 0.0730(6) Uani d . 1
H H18A 0.4904 -0.0023 0.2002 0.088 Uiso calc R 1

loop_
_atom_site_aniso_label
_atom_site_aniso_U_11
_atom_site_aniso_U_22
_atom_site_aniso_U_33
_atom_site_aniso_U_12
_atom_site_aniso_U_13
_atom_site_aniso_U_23
P1 0.0692(4) 0.0333(3) 0.0525(3) -0.0023(2) -0.0048(2) 0.00034(18)
O1 0.0827(10) 0.0343(7) 0.0739(9) -0.0030(7) -0.0022(7) -0.0010(6)
N1 0.0949(12) 0.0332(8) 0.0556(9) 0.0110(8) -0.0104(9) -0.0032(7)
N2 0.0735(11) 0.0420(8) 0.0594(9) -0.0050(8) -0.0072(8) 0.0111(7)
N3 0.0657(11) 0.0603(10) 0.0566(9) -0.0154(8) -0.0085(8) -0.0038(8)
C1 0.0597(10) 0.0391(9) 0.0488(9) -0.0058(8) 0.0013(8) 0.0025(7)
C2 0.0659(12) 0.0477(10) 0.0576(11) -0.0010(9) 0.0039(9) -0.0037(9)
C3 0.0643(13) 0.0595(13) 0.0808(15) 0.0088(10) -0.0073(11) 0.0020(11)
C4 0.0810(16) 0.0909(17) 0.0654(13) 0.0081(14) -0.0130(12) 0.0111(12)
C5 0.0910(17) 0.110(2) 0.0494(12) 0.0142(16) -0.0020(11) -0.0052(12)
C6 0.0700(13) 0.0732(14) 0.0559(11) 0.0124(11) 0.0052(10) -0.0068(10)
C7 0.0720(12) 0.0413(10) 0.0550(10) -0.0036(9) -0.0150(9) -0.0072(8)
C8 0.0759(15) 0.0581(13) 0.0780(14) -0.0028(11) -0.0051(11) 0.0075(11)
C9 0.0810(17) 0.0806(18) 0.0948(18) -0.0104(14) 0.0067(14) -0.0071(14)
C10 0.0746(16) 0.107(2) 0.093(2) 0.0056(16) -0.0113(15) -0.0336(18)
C11 0.0926(19) 0.105(2) 0.0818(17) 0.0305(17) -0.0316(16) -0.0191(16)
C12 0.0926(17) 0.0695(14) 0.0616(13) 0.0110(13) -0.0193(12) -0.0014(11)
C13 0.0561(10) 0.0457(10) 0.0571(11) 0.0084(8) -0.0057(8) -0.0022(8)
C14 0.0716(14) 0.0599(12) 0.0658(12) -0.0035(11) -0.0059(10) -0.0076(10)
C15 0.1009(19) 0.0778(17) 0.0712(15) -0.0024(14) -0.0083(13) -0.0226(13)
C16 0.127(2) 0.0829(18) 0.0661(15) 0.0090(18) 0.0155(16) -0.0134(13)
C17 0.105(2) 0.0843(18) 0.0796(16) -0.0033(16) 0.0283(15) -0.0050(14)
C18 0.0749(14) 0.0682(14) 0.0759(14) -0.0090(12) 0.0067(12) -0.0059(11)

loop_
_atom_type_symbol
_atom_type_description
_atom_type_scat_dispersion_real
_atom_type_scat_dispersion_imag
_atom_type_scat_source
C C 0.0033 0.0016 'International Tables Vol C Tables 4.2.6.8 and 6.1.1.4'
H H 0.0000 0.0000 'International Tables Vol C Tables 4.2.6.8 and 6.1.1.4'
N N 0.0061 0.0033 'International Tables Vol C Tables 4.2.6.8 and 6.1.1.4'
O O 0.0106 0.0060 'International Tables Vol C Tables 4.2.6.8 and 6.1.1.4'
P P 0.1023 0.0942 'International Tables Vol C Tables 4.2.6.8 and 6.1.1.4'

loop_
_geom_angle_atom_site_label_1
_geom_angle_atom_site_label_2
_geom_angle_atom_site_label_3
_geom_angle
_geom_angle_publ_flag
O1 P1 N1 113.36(9) ?
O1 P1 N3 114.24(9) ?
N1 P1 N3 105.06(9) yes
O1 P1 N2 114.37(9) ?
N1 P1 N2 105.16(9) yes
N3 P1 N2 103.58(9) yes
C1 N1 P1 127.92(13) yes
C1 N1 H1B 116.0 ?
P1 N1 H1B 116.0 ?
C7 N2 P1 128.31(14) yes
C7 N2 H2A 115.8 ?
P1 N2 H2A 115.8 ?
C13 N3 P1 127.46(14) yes
C13 N3 H3A 116.3 ?
P1 N3 H3A 116.3 ?
C2 C1 C6 118.92(18) ?
C2 C1 N1 122.51(17) ?
C6 C1 N1 118.57(18) ?
C3 C2 C1 120.35(19) ?
C3 C2 H2B 119.8 ?
C1 C2 H2B 119.8 ?
C4 C3 C2 120.4(2) ?
C4 C3 H3B 119.8 ?
C2 C3 H3B 119.8 ?
C3 C4 C5 119.6(2) ?
C3 C4 H4A 120.2 ?
C5 C4 H4A 120.2 ?
C4 C5 C6 120.9(2) ?
C4 C5 H5A 119.6 ?
C6 C5 H5A 119.6 ?
C5 C6 C1 119.8(2) ?
C5 C6 H6A 120.1 ?
C1 C6 H6A 120.1 ?
C12 C7 C8 118.8(2) ?
C12 C7 N2 119.1(2) ?
C8 C7 N2 122.07(19) ?
C9 C8 C7 120.4(2) ?
C9 C8 H8A 119.8 ?
C7 C8 H8A 119.8 ?
C10 C9 C8 120.5(3) ?
C10 C9 H9A 119.7 ?
C8 C9 H9A 119.7 ?
C9 C10 C11 119.4(3) ?
C9 C10 H10A 120.3 ?
C11 C10 H10A 120.3 ?
C10 C11 C12 120.8(3) ?
C10 C11 H11A 119.6 ?
C12 C11 H11A 119.6 ?
C11 C12 C7 120.0(3) ?
C11 C12 H12A 120.0 ?
C7 C12 H12A 120.0 ?
C18 C13 C14 118.9(2) ?
C18 C13 N3 118.50(19) ?
C14 C13 N3 122.61(19) ?
C15 C14 C13 119.4(2) ?
C15 C14 H14A 120.3 ?
C13 C14 H14A 120.3 ?
C16 C15 C14 121.3(2) ?
C16 C15 H15A 119.4 ?
C14 C15 H15A 119.4 ?
C17 C16 C15 119.1(3) ?
C17 C16 H16A 120.4 ?
C15 C16 H16A 120.4 ?
C16 C17 C18 120.7(3) ?
C16 C17 H17A 119.6 ?
C18 C17 H17A 119.6 ?
C17 C18 C13 120.6(2) ?
C17 C18 H18A 119.7 ?
C13 C18 H18A 119.7 ?

loop_
_geom_bond_atom_site_label_1
_geom_bond_atom_site_label_2
_geom_bond_distance
_geom_bond_publ_flag
P1 O1 1.4672(14) yes
P1 N1 1.6368(16) yes
P1 N3 1.6436(18) yes
P1 N2 1.6447(17) yes
N1 C1 1.415(2) ?
N1 H1B 0.8600 ?
N2 C7 1.417(3) ?
N2 H2A 0.8600 ?
N3 C13 1.415(2) ?
N3 H3A 0.8600 ?
C1 C2 1.382(3) ?
C1 C6 1.383(3) ?
C2 C3 1.378(3) ?
C2 H2B 0.9300 ?
C3 C4 1.365(3) ?
C3 H3B 0.9300 ?
C4 C5 1.366(4) ?
C4 H4A 0.9300 ?
C5 C6 1.379(3) ?
C5 H5A 0.9300 ?
C6 H6A 0.9300 ?
C7 C12 1.382(3) ?
C7 C8 1.383(3) ?
C8 C9 1.380(4) ?
C8 H8A 0.9300 ?
C9 C10 1.366(4) ?
C9 H9A 0.9300 ?
C10 C11 1.369(5) ?
C10 H10A 0.9300 ?
C11 C12 1.380(4) ?
C11 H11A 0.9300 ?
C12 H12A 0.9300 ?
C13 C18 1.380(3) ?
C13 C14 1.382(3) ?
C14 C15 1.381(3) ?
C14 H14A 0.9300 ?
C15 C16 1.366(4) ?
C15 H15A 0.9300 ?
C16 C17 1.362(4) ?
C16 H16A 0.9300 ?
C17 C18 1.373(3) ?
C17 H17A 0.9300 ?
C18 H18A 0.9300 ?

loop_
_geom_hbond_atom_site_label_D
_geom_hbond_atom_site_label_H
_geom_hbond_atom_site_label_A
_geom_hbond_site_symmetry_A
_geom_hbond_distance_DH
_geom_hbond_distance_HA
_geom_hbond_distance_DA
_geom_hbond_angle_DHA
_geom_hbond_publ_flag
C14 H14A O1 1_555 0.93 2.570 3.229(3) 128 yes
C3 H3B Cg2 8_745 0.93 3.048 3.3714 132 yes
C6 H6A Cg1 8_755 0.93 3.166 3.3423 157 yes
C11 H11A Cg2 8_855 0.93 2.966 3.3258 117 yes

loop_
_geom_torsion_atom_site_label_1
_geom_torsion_atom_site_label_2
_geom_torsion_atom_site_label_3
_geom_torsion_atom_site_label_4
_geom_torsion
O1 P1 N1 C1 -43.1(2)
N3 P1 N1 C1 82.3(2)
N2 P1 N1 C1 -168.78(18)
O1 P1 N2 C7 -50.55(19)
N1 P1 N2 C7 74.47(18)
N3 P1 N2 C7 -175.52(16)
O1 P1 N3 C13 -55.9(2)
N1 P1 N3 C13 179.23(16)
N2 P1 N3 C13 69.14(19)
P1 N1 C1 C2 -20.8(3)
P1 N1 C1 C6 159.43(18)
C6 C1 C2 C3 -0.9(3)
N1 C1 C2 C3 179.34(19)
C1 C2 C3 C4 0.5(3)
C2 C3 C4 C5 0.3(4)
C3 C4 C5 C6 -0.7(4)
C4 C5 C6 C1 0.3(4)
C2 C1 C6 C5 0.5(3)
N1 C1 C6 C5 -179.7(2)
P1 N2 C7 C12 178.37(16)
P1 N2 C7 C8 -2.7(3)
C12 C7 C8 C9 -0.6(3)
N2 C7 C8 C9 -179.6(2)
C7 C8 C9 C10 0.4(4)
C8 C9 C10 C11 0.0(4)
C9 C10 C11 C12 -0.1(4)
C10 C11 C12 C7 -0.2(4)
C8 C7 C12 C11 0.5(3)
N2 C7 C12 C11 179.5(2)
P1 N3 C13 C18 -161.48(17)
P1 N3 C13 C14 18.7(3)
C18 C13 C14 C15 1.3(3)
N3 C13 C14 C15 -178.9(2)
C13 C14 C15 C16 0.0(4)
C14 C15 C16 C17 -1.0(4)
C15 C16 C17 C18 0.8(5)
C16 C17 C18 C13 0.4(4)
C14 C13 C18 C17 -1.5(3)
N3 C13 C18 C17 178.7(2)

loop_
_cod_related_entry_id
_cod_related_entry_database
_cod_related_entry_code
1 ChemSpider 85466
